data_8101302
loop_
_publ_author_name
'Carrillo-Cabrera, Wilder'
'Curda, Jan'
'Peters, Karl'
'Paschen, Silke'
'Baenitz, Michael'
'Grin, Yuri'
'von Schnering, Hans Georg'

_publ_section_title
;
Crystal structure of the defect clathrate-I, Ba~8~Ge~43~
;
_journal_issue 3
_journal_name_full 'Zeitschrift f\"ur Kristallographie - New Crystal Structures'
_journal_page_first 321
_journal_page_last 322
_journal_volume 215
_journal_year 2000
_chemical_formula_sum 'Ba8 Ge43'
_chemical_formula_weight 4220.09
_chemical_melting_point 1083
_space_group_IT_number 223
_symmetry_cell_setting cubic
_symmetry_space_group_name_Hall '-P 4n 2 3'
_symmetry_space_group_name_H-M 'P m -3 n'
_cell_angle_alpha 90.00
_cell_angle_beta 90.00
_cell_angle_gamma 90.00
_cell_formula_units_Z 1
_cell_length_a 10.6566(2)
_cell_length_b 10.6566(2)
_cell_length_c 10.6566(2)
_cell_measurement_temperature 293(2)
_cell_volume 1210.20(4)
_diffrn_ambient_temperature 293(2)
_exptl_crystal_density_diffrn 5.793
_cod_database_code 8101302

loop_
_symmetry_equiv_pos_as_xyz
'x, y, z'
'-x, -y, z'
'-x, y, -z'
'x, -y, -z'
'z, x, y'
'z, -x, -y'
'-z, -x, y'
'-z, x, -y'
'y, z, x'
'-y, z, -x'
'y, -z, -x'
'-y, -z, x'
'y+1/2, x+1/2, -z+1/2'
'-y+1/2, -x+1/2, -z+1/2'
'y+1/2, -x+1/2, z+1/2'
'-y+1/2, x+1/2, z+1/2'
'x+1/2, z+1/2, -y+1/2'
'-x+1/2, z+1/2, y+1/2'
'-x+1/2, -z+1/2, -y+1/2'
'x+1/2, -z+1/2, y+1/2'
'z+1/2, y+1/2, -x+1/2'
'z+1/2, -y+1/2, x+1/2'
'-z+1/2, y+1/2, x+1/2'
'-z+1/2, -y+1/2, -x+1/2'
'-x, -y, -z'
'x, y, -z'
'x, -y, z'
'-x, y, z'
'-z, -x, -y'
'-z, x, y'
'z, x, -y'
'z, -x, y'
'-y, -z, -x'
'y, -z, x'
'-y, z, x'
'y, z, -x'
'-y-1/2, -x-1/2, z-1/2'
'y-1/2, x-1/2, z-1/2'
'-y-1/2, x-1/2, -z-1/2'
'y-1/2, -x-1/2, -z-1/2'
'-x-1/2, -z-1/2, y-1/2'
'x-1/2, -z-1/2, -y-1/2'
'x-1/2, z-1/2, y-1/2'
'-x-1/2, z-1/2, -y-1/2'
'-z-1/2, -y-1/2, x-1/2'
'-z-1/2, y-1/2, -x-1/2'
'z-1/2, -y-1/2, -x-1/2'
'z-1/2, y-1/2, x-1/2'

loop_
_atom_site_label
_atom_site_type_symbol
_atom_site_fract_x
_atom_site_fract_y
_atom_site_fract_z
_atom_site_U_iso_or_equiv
_atom_site_adp_type
_atom_site_occupancy
_atom_site_symmetry_multiplicity
_atom_site_Wyckoff_symbol
_atom_site_calc_flag
_atom_site_refinement_flags
_atom_site_disorder_assembly
_atom_site_disorder_group
Ba1 Ba 0.0000 0.0000 0.0000 0.0131(4) Uani 1 2 a d S . .
Ba2 Ba 0.2500 0.5000 0.0000 0.0318(4) Uani 1 6 d d S . .
Ge1 Ge 0.2500 0.0000 0.5000 0.0136(15) Uani 0.488(9) 6 c d SP . .
Ge2 Ge 0.18364(6) 0.18364(6) 0.18364(6) 0.0157(3) Uani 1 16 i d S . .
Ge31 Ge 0.0000 0.3073(3) 0.1124(3) 0.0133(8) Uiso 0.505(4) 24 k d SP . .
Ge32 Ge 0.0000 0.3332(3) 0.1314(3) 0.0190(9) Uiso 0.495(4) 24 k d SP . .

loop_
_atom_site_aniso_label
_atom_site_aniso_U_11
_atom_site_aniso_U_22
_atom_site_aniso_U_33
_atom_site_aniso_U_23
_atom_site_aniso_U_13
_atom_site_aniso_U_12
Ba1 0.0131(4) 0.0131(4) 0.0131(4) 0.000 0.000 0.000
Ba2 0.0218(8) 0.0368(6) 0.0368(6) 0.000 0.000 0.000
Ge1 0.013(2) 0.0138(18) 0.0138(18) 0.000 0.000 0.000
Ge2 0.0157(3) 0.0157(3) 0.0157(3) -0.0024(3) -0.0024(3) -0.0024(3)

loop_
_geom_bond_atom_site_label_1
_geom_bond_atom_site_label_2
_geom_bond_distance
_geom_bond_site_symmetry_2
_geom_bond_publ_flag
Ba1 Ge2 3.3896(11) 25 ?
Ba1 Ge2 3.3896(11) . ?
Ba1 Ge2 3.3896(11) 4 ?
Ba1 Ge2 3.3896(11) 3 ?
Ba1 Ge2 3.3896(11) 2 ?
Ba1 Ge2 3.3896(11) 28 ?
Ba1 Ge2 3.3896(11) 26 ?
Ba1 Ge2 3.3896(11) 27 ?
Ba1 Ge31 3.487(3) 33 ?
Ba1 Ge31 3.487(3) 29 ?
Ba1 Ge31 3.487(3) 25 ?
Ba1 Ge31 3.487(3) 9 ?
Ba2 Ge32 3.4953(19) 17 ?
Ba2 Ge32 3.4953(19) 26 ?
Ba2 Ge32 3.4953(19) . ?
Ba2 Ge32 3.4953(19) 42_666 ?
Ba2 Ge32 3.4953(19) 18_554 ?
Ba2 Ge32 3.4953(19) 25_565 ?
Ba2 Ge32 3.4953(19) 41_665 ?
Ba2 Ge32 3.4953(19) 2_565 ?
Ba2 Ge31 3.5708(18) 26 ?
Ba2 Ge31 3.5708(18) 17 ?
Ba2 Ge31 3.5708(18) . ?
Ba2 Ge31 3.5708(18) 42_666 ?
Ge1 Ge32 2.181(4) 45_666 ?
Ge1 Ge32 2.181(4) 5 ?
Ge1 Ge32 2.181(4) 46_656 ?
Ge1 Ge32 2.181(4) 6_556 ?
Ge1 Ge31 2.523(3) 45_666 ?
Ge1 Ge31 2.523(3) 5 ?
Ge1 Ge31 2.523(3) 46_656 ?
Ge1 Ge31 2.523(3) 6_556 ?
Ge1 Ba2 3.7677 33_656 ?
Ge1 Ba2 3.7677 29_556 ?
Ge1 Ba2 3.7677 9 ?
Ge1 Ba2 3.7677 5 ?
Ge2 Ge2 2.450(2) 14 ?
Ge2 Ge31 2.4783(17) 9 ?
Ge2 Ge31 2.4783(17) 5 ?
Ge2 Ge31 2.4783(17) . ?
Ge2 Ge32 2.585(2) 9 ?
Ge2 Ge32 2.585(2) 5 ?
Ge2 Ge32 2.585(2) . ?
Ge31 Ge31 2.396(6) 26 ?
Ge31 Ge2 2.4783(17) 28 ?
Ge31 Ge1 2.523(3) 9 ?
Ge31 Ge32 2.613(4) 26 ?
Ge31 Ba2 3.5708(18) 25_565 ?
Ge32 Ge1 2.181(4) 9 ?
Ge32 Ge2 2.585(2) 28 ?
Ge32 Ge31 2.613(4) 26 ?
Ge32 Ge32 2.800(7) 26 ?
Ge32 Ba2 3.4953(19) 25_565 ?
